data_7022864
loop_
_publ_author_name
'Adeyi, Okoh'
'Cross, Warren B.'
'Forrest, Gregory'
'Godfrey, Luke'
'Hope, Eric G.'
'McLeod, Andrew'
'Singh, Amandeep'
'Singh, Kuldip'
'Solan, Gregory A.'
'Wang, Yining'
'Wright, Luka A.'

_publ_section_title
;
 From discrete monomeric complexes to hydrogen-bonded dimeric assemblies
 based on sterically encumbered square planar palladium(II) ONN-pincers.
;
_journal_issue 21
_journal_name_full 'Dalton transactions (Cambridge, England : 2003)'
_journal_page_first 7710
_journal_page_last 7723
_journal_paper_doi 10.1039/c3dt50176k
_journal_volume 42
_journal_year 2013
_chemical_formula_moiety 'C27 H25 Cl N2 O Pd, C H2 Cl2'
_chemical_formula_sum 'C28 H27 Cl3 N2 O Pd'
_chemical_formula_weight 620.27
_chemical_name_systematic
;
?
;
_space_group_IT_number 2
_symmetry_cell_setting triclinic
_symmetry_space_group_name_Hall '-P 1'
_symmetry_space_group_name_H-M 'P -1'
_atom_sites_solution_hydrogens geom
_atom_sites_solution_primary direct
_atom_sites_solution_secondary difmap
_audit_creation_method SHELXL-97
_cell_angle_alpha 90.567(19)
_cell_angle_beta 108.415(19)
_cell_angle_gamma 112.533(18)
_cell_formula_units_Z 2
_cell_length_a 9.632(9)
_cell_length_b 11.597(11)
_cell_length_c 13.229(12)
_cell_measurement_reflns_used 517
_cell_measurement_temperature 150(2)
_cell_measurement_theta_max 23.440
_cell_measurement_theta_min 2.415
_cell_volume 1280(2)
_computing_cell_refinement 'Bruker SMART'
_computing_data_collection 'Bruker SMART'
_computing_data_reduction 'Bruker SHELXTL'
_computing_molecular_graphics 'Bruker SHELXTL'
_computing_publication_material 'Bruker SHELXTL'
_computing_structure_refinement 'SHELXL-97 (Sheldrick, 1997)'
_computing_structure_solution 'SHELXS-97 (Sheldrick, 1990)'
_diffrn_ambient_temperature 150(2)
_diffrn_measured_fraction_theta_full 0.989
_diffrn_measured_fraction_theta_max 0.989
_diffrn_measurement_device_type 'Bruker Apex 2000 CCD area detector'
_diffrn_measurement_method 'phi and omega scans'
_diffrn_radiation_monochromator graphite
_diffrn_radiation_source 'fine-focus sealed tube'
_diffrn_radiation_type MoK\a
_diffrn_radiation_wavelength 0.71073
_diffrn_reflns_av_R_equivalents 0.1186
_diffrn_reflns_av_sigmaI/netI 0.1736
_diffrn_reflns_limit_h_max 11
_diffrn_reflns_limit_h_min -11
_diffrn_reflns_limit_k_max 14
_diffrn_reflns_limit_k_min -14
_diffrn_reflns_limit_l_max 16
_diffrn_reflns_limit_l_min -16
_diffrn_reflns_number 10113
_diffrn_reflns_theta_full 26.00
_diffrn_reflns_theta_max 26.00
_diffrn_reflns_theta_min 1.64
_exptl_absorpt_coefficient_mu 1.063
_exptl_absorpt_correction_T_max 0.862
_exptl_absorpt_correction_T_min 0.358
_exptl_absorpt_correction_type empirical
_exptl_absorpt_process_details
;
absorption correction based on 2947 reflections(SADABS);Rint 0.1172 before
correction and 0.0663 after.
;
_exptl_crystal_colour yellow
_exptl_crystal_density_diffrn 1.609
_exptl_crystal_density_method 'not measured'
_exptl_crystal_description plate
_exptl_crystal_F_000 628
_exptl_crystal_size_max 0.17
_exptl_crystal_size_mid 0.11
_exptl_crystal_size_min 0.04
_refine_diff_density_max 3.842
_refine_diff_density_min -1.333
_refine_diff_density_rms 0.239
_refine_ls_extinction_method none
_refine_ls_goodness_of_fit_ref 1.100
_refine_ls_hydrogen_treatment constr
_refine_ls_matrix_type full
_refine_ls_number_parameters 319
_refine_ls_number_reflns 4967
_refine_ls_number_restraints 0
_refine_ls_restrained_S_all 1.100
_refine_ls_R_factor_all 0.1526
_refine_ls_R_factor_gt 0.1151
_refine_ls_shift/su_max 0.000
_refine_ls_shift/su_mean 0.000
_refine_ls_structure_factor_coef Fsqd
_refine_ls_weighting_details 'calc w=1/[\s^2^(Fo^2^)+(0.1217P)^2^+25.6433P] where P=(Fo^2^+2Fc^2^)/3'
_refine_ls_weighting_scheme calc
_refine_ls_wR_factor_gt 0.3053
_refine_ls_wR_factor_ref 0.3219
_reflns_number_gt 3330
_reflns_number_total 4967
_reflns_threshold_expression >2sigma(I)
_cod_data_source_file c3dt50176k.txt
_cod_data_source_block 10082
_cod_depositor_comments
;
The following automatic conversions were performed:

'_symmetry_cell_setting' value 'Triclinic' changed to 'triclinic'
according to /home/saulius/struct/CIF-dictionaries/cif_core.dic
dictionary named 'cif_core.dic' version 2.4.2 from 2011-04-26.

Automatic conversion script
Id: cif_fix_values 1891 2012-01-12 08:04:46Z andrius 
;
_cod_original_sg_symbol_H-M P-1
_cod_database_code 7022864

loop_
_symmetry_equiv_pos_as_xyz
'x, y, z'
'-x, -y, -z'

loop_
_atom_site_label
_atom_site_type_symbol
_atom_site_fract_x
_atom_site_fract_y
_atom_site_fract_z
_atom_site_U_iso_or_equiv
_atom_site_adp_type
_atom_site_occupancy
_atom_site_symmetry_multiplicity
_atom_site_calc_flag
_atom_site_refinement_flags
Pd1 Pd 0.51241(13) 0.87397(10) 0.55100(9) 0.0220(4) Uani 1 1 d .
Cl1 Cl 0.7150(4) 0.8911(3) 0.4874(3) 0.0310(8) Uani 1 1 d .
O1 O 0.6625(12) 1.0077(9) 0.6774(8) 0.026(2) Uani 1 1 d .
N1 N 0.3333(15) 0.8413(11) 0.6036(10) 0.028(3) Uani 1 1 d .
N2 N 0.3351(15) 0.7634(10) 0.4131(10) 0.029(3) Uani 1 1 d .
H2 H 0.3485 0.8149 0.3604 0.035 Uiso 1 1 calc R
C1 C 0.6551(17) 0.9844(12) 0.7734(11) 0.023(3) Uani 1 1 d .
C2 C 0.5101(18) 0.9199(13) 0.7934(11) 0.029(3) Uani 1 1 d .
C3 C 0.518(2) 0.8977(14) 0.8996(12) 0.034(4) Uani 1 1 d .
H3 H 0.4215 0.8520 0.9129 0.041 Uiso 1 1 calc R
C4 C 0.663(2) 0.9408(15) 0.9849(13) 0.036(4) Uani 1 1 d .
H4 H 0.6657 0.9222 1.0551 0.043 Uiso 1 1 calc R
C5 C 0.8017(19) 1.0110(13) 0.9658(12) 0.029(3) Uani 1 1 d .
H5 H 0.8997 1.0461 1.0249 0.035 Uiso 1 1 calc R
C6 C 0.8029(18) 1.0319(13) 0.8632(11) 0.028(3) Uani 1 1 d .
C7 C 0.9534(17) 1.1105(13) 0.8442(11) 0.024(3) Uani 1 1 d .
C8 C 1.058(2) 1.2249(15) 0.9131(14) 0.040(4) Uani 1 1 d .
H8 H 1.0325 1.2505 0.9710 0.047 Uiso 1 1 calc R
C9 C 1.200(2) 1.3013(17) 0.8962(15) 0.047(4) Uani 1 1 d .
H9 H 1.2714 1.3778 0.9435 0.057 Uiso 1 1 calc R
C10 C 1.236(2) 1.2649(17) 0.8097(16) 0.046(4) Uani 1 1 d .
H10 H 1.3274 1.3188 0.7945 0.055 Uiso 1 1 calc R
C11 C 1.1370(18) 1.1510(15) 0.7484(13) 0.036(4) Uani 1 1 d .
H11 H 1.1653 1.1238 0.6928 0.043 Uiso 1 1 calc R
C12 C 0.9991(18) 1.0738(14) 0.7629(11) 0.029(3) Uani 1 1 d .
H12 H 0.9336 0.9949 0.7176 0.035 Uiso 1 1 calc R
C13 C 0.3519(18) 0.8763(13) 0.7092(12) 0.028(3) Uani 1 1 d .
C14 C 0.2177(19) 0.8705(14) 0.7324(13) 0.034(4) Uani 1 1 d .
H14 H 0.2285 0.8981 0.8034 0.040 Uiso 1 1 calc R
C15 C 0.0717(19) 0.8252(14) 0.6531(13) 0.035(4) Uani 1 1 d .
H15 H -0.0191 0.8227 0.6686 0.041 Uiso 1 1 calc R
C16 C 0.0544(18) 0.7826(14) 0.5496(13) 0.031(3) Uani 1 1 d .
H16 H -0.0480 0.7475 0.4943 0.038 Uiso 1 1 calc R
C17 C 0.1870(16) 0.7927(13) 0.5298(12) 0.028(3) Uani 1 1 d .
C18 C 0.1799(17) 0.7488(14) 0.4169(12) 0.030(3) Uani 1 1 d .
H18A H 0.1048 0.6588 0.3942 0.035 Uiso 1 1 calc R
H18B H 0.1369 0.7980 0.3649 0.035 Uiso 1 1 calc R
C19 C 0.3370(15) 0.6467(12) 0.3693(11) 0.024(3) Uani 1 1 d .
C20 C 0.3114(17) 0.5422(12) 0.4262(11) 0.025(3) Uani 1 1 d .
C21 C 0.3060(18) 0.4337(13) 0.3780(12) 0.032(3) Uani 1 1 d .
H21 H 0.2850 0.3615 0.4136 0.038 Uiso 1 1 calc R
C22 C 0.3297(17) 0.4238(13) 0.2795(12) 0.029(3) Uani 1 1 d .
C23 C 0.3554(18) 0.5286(14) 0.2262(13) 0.032(3) Uani 1 1 d .
H23 H 0.3688 0.5228 0.1585 0.038 Uiso 1 1 calc R
C24 C 0.3623(16) 0.6432(13) 0.2693(12) 0.025(3) Uani 1 1 d .
C25 C 0.2890(19) 0.5443(13) 0.5312(13) 0.032(3) Uani 1 1 d .
H25A H 0.1766 0.5261 0.5198 0.048 Uiso 1 1 calc R
H25B H 0.3574 0.6280 0.5741 0.048 Uiso 1 1 calc R
H25C H 0.3180 0.4804 0.5694 0.048 Uiso 1 1 calc R
C26 C 0.319(2) 0.3019(14) 0.2305(13) 0.039(4) Uani 1 1 d .
H26A H 0.2073 0.2478 0.1889 0.058 Uiso 1 1 calc R
H26B H 0.3616 0.2587 0.2878 0.058 Uiso 1 1 calc R
H26C H 0.3826 0.3198 0.1828 0.058 Uiso 1 1 calc R
C27 C 0.395(2) 0.7547(14) 0.2112(13) 0.034(4) Uani 1 1 d .
H27A H 0.4912 0.8258 0.2578 0.051 Uiso 1 1 calc R
H27B H 0.3035 0.7782 0.1922 0.051 Uiso 1 1 calc R
H27C H 0.4122 0.7336 0.1455 0.051 Uiso 1 1 calc R
C28 C 0.054(2) 0.5400(18) 0.8180(16) 0.054(5) Uani 1 1 d .
H28A H -0.0331 0.5617 0.7723 0.064 Uiso 1 1 calc R
H28B H 0.0064 0.4504 0.8275 0.064 Uiso 1 1 calc R
Cl2 Cl 0.1420(8) 0.6336(6) 0.9422(5) 0.082(2) Uani 1 1 d .
Cl3 Cl 0.1935(7) 0.5596(5) 0.7528(4) 0.0601(14) Uani 1 1 d .

loop_
_atom_site_aniso_label
_atom_site_aniso_U_11
_atom_site_aniso_U_22
_atom_site_aniso_U_33
_atom_site_aniso_U_23
_atom_site_aniso_U_13
_atom_site_aniso_U_12
Pd1 0.0227(6) 0.0204(6) 0.0234(6) 0.0013(4) 0.0072(4) 0.0101(4)
Cl1 0.0275(19) 0.0343(19) 0.037(2) 0.0053(16) 0.0156(16) 0.0145(16)
O1 0.029(5) 0.021(5) 0.033(6) 0.006(4) 0.012(5) 0.012(4)
N1 0.039(7) 0.025(6) 0.029(7) 0.005(5) 0.016(6) 0.019(6)
N2 0.036(7) 0.018(6) 0.036(7) 0.005(5) 0.017(6) 0.011(5)
C1 0.031(8) 0.017(6) 0.017(7) -0.006(5) 0.007(6) 0.007(6)
C2 0.036(8) 0.029(8) 0.024(8) -0.003(6) 0.005(6) 0.021(7)
C3 0.048(10) 0.026(8) 0.027(8) -0.006(6) 0.018(7) 0.010(7)
C4 0.049(10) 0.041(9) 0.038(9) 0.014(7) 0.021(8) 0.034(8)
C5 0.042(9) 0.025(7) 0.027(8) 0.002(6) 0.006(7) 0.025(7)
C6 0.038(8) 0.029(7) 0.029(8) 0.004(6) 0.005(7) 0.030(7)
C7 0.027(7) 0.029(7) 0.019(7) 0.003(6) 0.006(6) 0.018(6)
C8 0.040(10) 0.037(9) 0.049(10) 0.005(8) 0.015(8) 0.024(8)
C9 0.041(10) 0.044(10) 0.052(11) 0.011(9) 0.010(9) 0.017(8)
C10 0.031(9) 0.050(11) 0.063(12) 0.016(9) 0.019(9) 0.019(8)
C11 0.029(8) 0.044(9) 0.041(9) 0.007(8) 0.016(7) 0.018(7)
C12 0.034(8) 0.035(8) 0.025(7) 0.005(6) 0.002(6) 0.028(7)
C13 0.033(8) 0.020(7) 0.031(8) 0.004(6) 0.006(7) 0.014(6)
C14 0.038(9) 0.031(8) 0.031(8) -0.005(7) 0.012(7) 0.012(7)
C15 0.029(8) 0.032(8) 0.040(9) -0.001(7) 0.014(7) 0.009(7)
C16 0.025(8) 0.031(8) 0.036(9) 0.000(7) 0.007(7) 0.013(6)
C17 0.017(7) 0.022(7) 0.042(9) -0.003(6) 0.008(6) 0.007(6)
C18 0.022(7) 0.025(7) 0.029(8) 0.003(6) 0.003(6) 0.002(6)
C19 0.014(7) 0.020(7) 0.030(8) 0.001(6) 0.005(6) 0.002(5)
C20 0.029(8) 0.016(6) 0.031(8) 0.006(6) 0.008(6) 0.012(6)
C21 0.040(9) 0.016(7) 0.037(9) 0.008(6) 0.003(7) 0.018(6)
C22 0.027(8) 0.022(7) 0.036(8) -0.002(6) 0.000(6) 0.017(6)
C23 0.035(9) 0.027(8) 0.040(9) 0.004(7) 0.014(7) 0.019(7)
C24 0.023(7) 0.022(7) 0.031(8) 0.001(6) 0.007(6) 0.013(6)
C25 0.040(9) 0.021(7) 0.045(9) 0.008(6) 0.017(8) 0.021(7)
C26 0.065(12) 0.028(8) 0.037(9) 0.005(7) 0.016(8) 0.035(8)
C27 0.045(10) 0.028(8) 0.035(9) 0.007(7) 0.018(8) 0.018(7)
C28 0.047(11) 0.048(11) 0.068(13) 0.006(10) 0.020(10) 0.021(9)
Cl2 0.077(4) 0.089(4) 0.061(4) -0.022(3) 0.034(3) 0.007(3)
Cl3 0.088(4) 0.049(3) 0.066(3) 0.015(2) 0.050(3) 0.032(3)

loop_
_atom_type_symbol
_atom_type_description
_atom_type_scat_dispersion_real
_atom_type_scat_dispersion_imag
_atom_type_scat_source
C C 0.0033 0.0016 'International Tables Vol C Tables 4.2.6.8 and 6.1.1.4'
H H 0.0000 0.0000 'International Tables Vol C Tables 4.2.6.8 and 6.1.1.4'
N N 0.0061 0.0033 'International Tables Vol C Tables 4.2.6.8 and 6.1.1.4'
O O 0.0106 0.0060 'International Tables Vol C Tables 4.2.6.8 and 6.1.1.4'
Cl Cl 0.1484 0.1585 'International Tables Vol C Tables 4.2.6.8 and 6.1.1.4'
Pd Pd -0.9988 1.0072 'International Tables Vol C Tables 4.2.6.8 and 6.1.1.4'

loop_
_geom_angle_atom_site_label_1
_geom_angle_atom_site_label_2
_geom_angle_atom_site_label_3
_geom_angle
N1 Pd1 O1 91.3(4)
N1 Pd1 N2 83.6(5)
O1 Pd1 N2 167.6(4)
N1 Pd1 Cl1 174.4(3)
O1 Pd1 Cl1 92.3(3)
N2 Pd1 Cl1 93.6(4)
C1 O1 Pd1 118.0(8)
C17 N1 C13 119.2(13)
C17 N1 Pd1 116.5(10)
C13 N1 Pd1 124.1(10)
C18 N2 C19 114.1(11)
C18 N2 Pd1 109.5(9)
C19 N2 Pd1 120.9(9)
C18 N2 H2 103.4
C19 N2 H2 103.4
Pd1 N2 H2 103.4
O1 C1 C2 124.0(13)
O1 C1 C6 117.4(13)
C2 C1 C6 118.5(12)
C3 C2 C1 118.8(14)
C3 C2 C13 118.2(14)
C1 C2 C13 123.0(13)
C4 C3 C2 121.8(15)
C4 C3 H3 119.1
C2 C3 H3 119.1
C5 C4 C3 118.8(14)
C5 C4 H4 120.6
C3 C4 H4 120.6
C4 C5 C6 122.1(15)
C4 C5 H5 118.9
C6 C5 H5 118.9
C5 C6 C1 119.8(14)
C5 C6 C7 121.5(13)
C1 C6 C7 118.6(12)
C12 C7 C8 118.1(14)
C12 C7 C6 123.1(13)
C8 C7 C6 118.8(13)
C9 C8 C7 119.8(16)
C9 C8 H8 120.1
C7 C8 H8 120.1
C10 C9 C8 120.1(17)
C10 C9 H9 119.9
C8 C9 H9 119.9
C11 C10 C9 118.5(16)
C11 C10 H10 120.8
C9 C10 H10 120.8
C10 C11 C12 123.0(16)
C10 C11 H11 118.5
C12 C11 H11 118.5
C11 C12 C7 120.3(14)
C11 C12 H12 119.9
C7 C12 H12 119.9
N1 C13 C14 118.6(13)
N1 C13 C2 120.0(13)
C14 C13 C2 121.4(13)
C15 C14 C13 119.8(14)
C15 C14 H14 120.1
C13 C14 H14 120.1
C14 C15 C16 120.4(15)
C14 C15 H15 119.8
C16 C15 H15 119.8
C17 C16 C15 117.9(15)
C17 C16 H16 121.0
C15 C16 H16 121.0
N1 C17 C16 123.8(14)
N1 C17 C18 114.5(12)
C16 C17 C18 121.7(13)
N2 C18 C17 113.3(12)
N2 C18 H18A 108.9
C17 C18 H18A 108.9
N2 C18 H18B 108.9
C17 C18 H18B 108.9
H18A C18 H18B 107.7
C20 C19 C24 122.3(12)
C20 C19 N2 119.7(12)
C24 C19 N2 118.0(12)
C21 C20 C19 116.7(13)
C21 C20 C25 119.9(12)
C19 C20 C25 123.4(12)
C20 C21 C22 123.8(13)
C20 C21 H21 118.1
C22 C21 H21 118.1
C23 C22 C21 117.8(12)
C23 C22 C26 121.0(14)
C21 C22 C26 121.1(13)
C22 C23 C24 122.2(14)
C22 C23 H23 118.9
C24 C23 H23 118.9
C23 C24 C19 117.1(13)
C23 C24 C27 120.6(13)
C19 C24 C27 122.3(12)
C20 C25 H25A 109.5
C20 C25 H25B 109.5
H25A C25 H25B 109.5
C20 C25 H25C 109.5
H25A C25 H25C 109.5
H25B C25 H25C 109.5
C22 C26 H26A 109.5
C22 C26 H26B 109.5
H26A C26 H26B 109.5
C22 C26 H26C 109.5
H26A C26 H26C 109.5
H26B C26 H26C 109.5
C24 C27 H27A 109.5
C24 C27 H27B 109.5
H27A C27 H27B 109.5
C24 C27 H27C 109.5
H27A C27 H27C 109.5
H27B C27 H27C 109.5
Cl2 C28 Cl3 111.8(11)
Cl2 C28 H28A 109.3
Cl3 C28 H28A 109.3
Cl2 C28 H28B 109.3
Cl3 C28 H28B 109.3
H28A C28 H28B 107.9

loop_
_geom_bond_atom_site_label_1
_geom_bond_atom_site_label_2
_geom_bond_distance
Pd1 N1 1.966(12)
Pd1 O1 1.999(10)
Pd1 N2 2.049(12)
Pd1 Cl1 2.302(4)
O1 C1 1.319(16)
N1 C17 1.330(18)
N1 C13 1.387(18)
N2 C18 1.456(19)
N2 C19 1.476(17)
N2 H2 0.9300
C1 C2 1.42(2)
C1 C6 1.43(2)
C2 C3 1.41(2)
C2 C13 1.46(2)
C3 C4 1.39(2)
C3 H3 0.9500
C4 C5 1.38(2)
C4 H4 0.9500
C5 C6 1.38(2)
C5 H5 0.9500
C6 C7 1.49(2)
C7 C12 1.402(19)
C7 C8 1.41(2)
C8 C9 1.40(2)
C8 H8 0.9500
C9 C10 1.40(3)
C9 H9 0.9500
C10 C11 1.35(2)
C10 H10 0.9500
C11 C12 1.36(2)
C11 H11 0.9500
C12 H12 0.9500
C13 C14 1.40(2)
C14 C15 1.36(2)
C14 H14 0.9500
C15 C16 1.39(2)
C15 H15 0.9500
C16 C17 1.35(2)
C16 H16 0.9500
C17 C18 1.54(2)
C18 H18A 0.9900
C18 H18B 0.9900
C19 C20 1.415(19)
C19 C24 1.42(2)
C20 C21 1.381(19)
C20 C25 1.47(2)
C21 C22 1.40(2)
C21 H21 0.9500
C22 C23 1.39(2)
C22 C26 1.505(18)
C23 C24 1.410(19)
C23 H23 0.9500
C24 C27 1.49(2)
C25 H25A 0.9800
C25 H25B 0.9800
C25 H25C 0.9800
C26 H26A 0.9800
C26 H26B 0.9800
C26 H26C 0.9800
C27 H27A 0.9800
C27 H27B 0.9800
C27 H27C 0.9800
C28 Cl2 1.72(2)
C28 Cl3 1.760(19)
C28 H28A 0.9900
C28 H28B 0.9900

loop_
_geom_hbond_atom_site_label_D
_geom_hbond_atom_site_label_H
_geom_hbond_atom_site_label_A
_geom_hbond_distance_DH
_geom_hbond_distance_HA
_geom_hbond_distance_DA
_geom_hbond_angle_DHA
_geom_hbond_site_symmetry_A
N2 H2 O1 0.93 2.16 2.917(15) 138.4 2_676

loop_
_geom_torsion_atom_site_label_1
_geom_torsion_atom_site_label_2
_geom_torsion_atom_site_label_3
_geom_torsion_atom_site_label_4
_geom_torsion
N1 Pd1 O1 C1 43.4(10)
N2 Pd1 O1 C1 109(2)
Cl1 Pd1 O1 C1 -132.3(9)
O1 Pd1 N1 C17 154.8(10)
N2 Pd1 N1 C17 -13.8(10)
Cl1 Pd1 N1 C17 -75(4)
O1 Pd1 N1 C13 -19.1(11)
N2 Pd1 N1 C13 172.3(11)
Cl1 Pd1 N1 C13 111(4)
N1 Pd1 N2 C18 14.2(9)
O1 Pd1 N2 C18 -52(2)
Cl1 Pd1 N2 C18 -170.8(9)
N1 Pd1 N2 C19 -121.5(10)
O1 Pd1 N2 C19 172.1(16)
Cl1 Pd1 N2 C19 53.6(10)
Pd1 O1 C1 C2 -39.1(16)
Pd1 O1 C1 C6 143.4(9)
O1 C1 C2 C3 178.4(12)
C6 C1 C2 C3 -4.2(19)
O1 C1 C2 C13 -2(2)
C6 C1 C2 C13 175.1(12)
C1 C2 C3 C4 2(2)
C13 C2 C3 C4 -177.1(13)
C2 C3 C4 C5 2(2)
C3 C4 C5 C6 -5(2)
C4 C5 C6 C1 3(2)
C4 C5 C6 C7 178.5(12)
O1 C1 C6 C5 179.4(12)
C2 C1 C6 C5 1.8(19)
O1 C1 C6 C7 3.6(18)
C2 C1 C6 C7 -174.0(12)
C5 C6 C7 C12 133.8(14)
C1 C6 C7 C12 -50.4(18)
C5 C6 C7 C8 -43.9(19)
C1 C6 C7 C8 131.9(14)
C12 C7 C8 C9 3(2)
C6 C7 C8 C9 -179.3(14)
C7 C8 C9 C10 1(3)
C8 C9 C10 C11 -5(3)
C9 C10 C11 C12 4(3)
C10 C11 C12 C7 0(2)
C8 C7 C12 C11 -3(2)
C6 C7 C12 C11 178.9(13)
C17 N1 C13 C14 -6.1(19)
Pd1 N1 C13 C14 167.7(10)
C17 N1 C13 C2 174.8(13)
Pd1 N1 C13 C2 -11.5(18)
C3 C2 C13 N1 -150.2(13)
C1 C2 C13 N1 31(2)
C3 C2 C13 C14 31(2)
C1 C2 C13 C14 -148.6(14)
N1 C13 C14 C15 3(2)
C2 C13 C14 C15 -177.6(14)
C13 C14 C15 C16 1(2)
C14 C15 C16 C17 -3(2)
C13 N1 C17 C16 5(2)
Pd1 N1 C17 C16 -169.5(12)
C13 N1 C17 C18 -176.0(12)
Pd1 N1 C17 C18 9.8(16)
C15 C16 C17 N1 0(2)
C15 C16 C17 C18 -179.5(14)
C19 N2 C18 C17 126.1(13)
Pd1 N2 C18 C17 -12.9(14)
N1 C17 C18 N2 2.7(18)
C16 C17 C18 N2 -177.9(13)
C18 N2 C19 C20 -65.5(17)
Pd1 N2 C19 C20 68.3(15)
C18 N2 C19 C24 113.6(14)
Pd1 N2 C19 C24 -112.6(12)
C24 C19 C20 C21 -2(2)
N2 C19 C20 C21 176.6(13)
C24 C19 C20 C25 178.4(13)
N2 C19 C20 C25 -3(2)
C19 C20 C21 C22 2(2)
C25 C20 C21 C22 -178.5(14)
C20 C21 C22 C23 -2(2)
C20 C21 C22 C26 -179.0(14)
C21 C22 C23 C24 2(2)
C26 C22 C23 C24 178.7(14)
C22 C23 C24 C19 -2(2)
C22 C23 C24 C27 178.1(14)
C20 C19 C24 C23 2(2)
N2 C19 C24 C23 -176.8(12)
C20 C19 C24 C27 -177.7(13)
N2 C19 C24 C27 3(2)
